data_1549267
loop_
_publ_author_name
'Ostrowska, Katarzyna'
'Ceresoli, Davide'
'Stadnicka, Katarzyna'
'Gryl, Marlena'
'Cazzaniga, Marco'
'Soave, Raffaella'
'Musielak, Bogdan'
'Witek, \/Lukasz J.'
'Goszczycki, Piotr'
'Grolik, Jaros\/law'
'Turek, Andrzej M.'

_publ_section_title
;
 \p--\p-Induced aggregation and single-crystal fluorescence anisotropy of
 5,6,10b-triazaacephenanthrylene
;
_journal_coeditor_code YC5013SUP1
_journal_issue 3
_journal_name_full IUCrJ
_journal_page_first
;
;
_journal_paper_doi 10.1107/S2052252518001987
_journal_volume 5
_journal_year 2018
_chemical_formula_sum 'C26 H15 N5 O'
_chemical_formula_weight 413.43
_chemical_melting_point 556
_chemical_name_systematic
;
 5,6,10b-triazaacephenanthrylene 
;
_space_group_IT_number 2
_symmetry_cell_setting triclinic
_symmetry_space_group_name_Hall '-P 1'
_symmetry_space_group_name_H-M 'P -1'
_atom_sites_solution_hydrogens difmap
_atom_sites_solution_primary direct
_atom_sites_solution_secondary difmap
_audit_creation_method SHELXL-97
_cell_angle_alpha 83.218(8)
_cell_angle_beta 66.653(7)
_cell_angle_gamma 80.098(7)
_cell_formula_units_Z 2
_cell_length_a 9.3241(8)
_cell_length_b 9.5329(8)
_cell_length_c 12.0593(14)
_cell_measurement_reflns_used 2505
_cell_measurement_temperature 293(2)
_cell_measurement_theta_max 76.2374
_cell_measurement_theta_min 3.9954
_cell_volume 967.99(17)
_computing_cell_refinement
;
CrysAlisPro, Agilent Technologies,
Version 1.171.36.20 (release 27-06-2012 CrysAlis171 .NET)
(compiled Jul 11 2012,15:38:31)
;
_computing_data_collection
;
CrysAlisPro, Agilent Technologies,
Version 1.171.36.20 (release 27-06-2012 CrysAlis171 .NET)
(compiled Jul 11 2012,15:38:31)
;
_computing_data_reduction
;
CrysAlisPro, Agilent Technologies,
Version 1.171.36.20 (release 27-06-2012 CrysAlis171 .NET)
(compiled Jul 11 2012,15:38:31)
;
_computing_molecular_graphics
;
ORTEP-3 for Windows (L. Farrugia, J. Appl. Cryst., 32 (1999) 837) 
and Mercury 2.3 (C. F. Macrae, P. R. Edgington, P. McCabe, E. Pidcock, 
G. P. Shields, R. Taylor, M. Towler, J. van de Streek, J. Appl. Cryst., 
39 (2006) 453)
;
_computing_publication_material
;
SHELXL-97 (M. Sheldrick, Acta Cryst. A64 (2008) 112)
;
_computing_structure_refinement
;
SHELXL-97 (M. Sheldrick, Acta Cryst. A64 (2008) 112)
;
_computing_structure_solution
; SIR92 (A. Altomare, G. Cascarano, 
C. Giacovazzo, A. Guagliardi, M. C. Burla, G. Polidori, M. Camalli, 
J. Appl. Cryst., 27 (1994) 435)
;
_diffrn_ambient_temperature 293(2)
_diffrn_detector_area_resol_mean 10.3756
_diffrn_measured_fraction_theta_full 0.999
_diffrn_measured_fraction_theta_max 0.999
_diffrn_measurement_device_type 'SuperNova, Dual, Cu at zero, Atlas'
_diffrn_radiation_monochromator mirror
_diffrn_radiation_source 'SuperNova (Cu) X-ray Source'
_diffrn_radiation_type CuK\a
_diffrn_radiation_wavelength 1.54184
_diffrn_reflns_av_R_equivalents 0.1264
_diffrn_reflns_av_sigmaI/netI 0.0990
_diffrn_reflns_limit_h_max 11
_diffrn_reflns_limit_h_min -11
_diffrn_reflns_limit_k_max 11
_diffrn_reflns_limit_k_min -11
_diffrn_reflns_limit_l_max 14
_diffrn_reflns_limit_l_min -14
_diffrn_reflns_number 14555
_diffrn_reflns_theta_full 69.99
_diffrn_reflns_theta_max 69.99
_diffrn_reflns_theta_min 4.00
_exptl_absorpt_coefficient_mu 0.726
_exptl_absorpt_correction_T_max 0.9785
_exptl_absorpt_correction_T_min 0.8115
_exptl_absorpt_correction_type multi-scan
_exptl_absorpt_process_details
;
CrysAlisPro, Agilent Technologies,
Version 1.171.36.20 (release 27-06-2012 CrysAlis171 .NET)
(compiled Jul 11 2012,15:38:31)
Empirical absorption correction using spherical harmonics,
 implemented in SCALE3 ABSPACK scaling algorithm.
;
_exptl_crystal_colour orange
_exptl_crystal_density_diffrn 1.418
_exptl_crystal_density_method 'not measured'
_exptl_crystal_description plate
_exptl_crystal_F_000 428
_exptl_crystal_size_max 0.30
_exptl_crystal_size_mid 0.18
_exptl_crystal_size_min 0.03
_refine_diff_density_max 0.221
_refine_diff_density_min -0.244
_refine_diff_density_rms 0.055
_refine_ls_extinction_coef 0.0016(6)
_refine_ls_extinction_expression Fc^*^=kFc[1+0.001xFc^2^\l^3^/sin(2\q)]^-1/4^
_refine_ls_extinction_method SHELXL
_refine_ls_goodness_of_fit_ref 1.047
_refine_ls_hydrogen_treatment mixed
_refine_ls_matrix_type full
_refine_ls_number_parameters 293
_refine_ls_number_reflns 3681
_refine_ls_number_restraints 1
_refine_ls_restrained_S_all 1.047
_refine_ls_R_factor_all 0.1220
_refine_ls_R_factor_gt 0.0621
_refine_ls_shift/su_max 0.000
_refine_ls_shift/su_mean 0.000
_refine_ls_structure_factor_coef Fsqd
_refine_ls_weighting_details 'w=1/[\s^2^(Fo^2^)+(0.0624P)^2^+0.0000P] where P=(Fo^2^+2Fc^2^)/3'
_refine_ls_weighting_scheme calc
_refine_ls_wR_factor_gt 0.1407
_refine_ls_wR_factor_ref 0.1962
_reflns_number_gt 1933
_reflns_number_total 3681
_reflns_threshold_expression >2sigma(I)
_cod_data_source_file yc5013.cif
_cod_data_source_block 3358_2a_RT
_cod_original_cell_volume 967.99(16)
_cod_database_code 1549267

loop_
_symmetry_equiv_pos_as_xyz
'x, y, z'
'-x, -y, -z'

loop_
_atom_site_label
_atom_site_type_symbol
_atom_site_fract_x
_atom_site_fract_y
_atom_site_fract_z
_atom_site_U_iso_or_equiv
_atom_site_adp_type
_atom_site_occupancy
_atom_site_symmetry_multiplicity
_atom_site_calc_flag
_atom_site_refinement_flags
C1 C 1.0130(4) 0.2795(4) 0.4428(3) 0.0467(8) Uani 1 1 d .
C2 C 0.8709(4) 0.3691(4) 0.5195(3) 0.0448(8) Uani 1 1 d .
C3 C 0.7868(4) 0.3420(4) 0.6411(3) 0.0443(8) Uani 1 1 d .
C3A C 0.8459(3) 0.2170(4) 0.6935(3) 0.0448(8) Uani 1 1 d .
C4 C 0.7891(4) 0.1412(4) 0.8126(3) 0.0491(9) Uani 1 1 d .
O4 O 0.6717(3) 0.1699(3) 0.90211(19) 0.0603(7) Uani 1 1 d .
N5 N 0.9021(3) 0.0175(3) 0.8070(2) 0.0485(7) Uani 1 1 d .
C5A C 1.0257(3) 0.0180(4) 0.6941(3) 0.0455(8) Uani 1 1 d .
N6 N 1.1527(3) -0.0731(3) 0.6552(2) 0.0477(7) Uani 1 1 d .
C6A C 1.2514(3) -0.0425(4) 0.5351(3) 0.0450(8) Uani 1 1 d .
C7 C 1.3944(4) -0.1355(4) 0.4898(3) 0.0519(9) Uani 1 1 d .
H7 H 1.4163 -0.2118 0.5390 0.062 Uiso 1 1 calc R
C8 C 1.5017(4) -0.1149(4) 0.3739(3) 0.0581(10) Uani 1 1 d .
H8 H 1.5953 -0.1771 0.3451 0.070 Uiso 1 1 calc R
C9 C 1.4709(4) -0.0026(4) 0.3005(3) 0.0590(10) Uani 1 1 d .
H9 H 1.5442 0.0105 0.2222 0.071 Uiso 1 1 calc R
C10 C 1.3315(4) 0.0917(4) 0.3414(3) 0.0573(10) Uani 1 1 d .
H10 H 1.3127 0.1682 0.2911 0.069 Uiso 1 1 calc R
C10A C 1.2201(4) 0.0710(4) 0.4583(3) 0.0455(8) Uani 1 1 d .
N10B N 1.0745(3) 0.1651(3) 0.5074(2) 0.0436(7) Uani 1 1 d .
C3A' C 0.9851(3) 0.1384(4) 0.6249(3) 0.0403(7) Uani 1 1 d .
N11 N 1.0833(4) 0.2935(4) 0.3288(3) 0.0645(9) Uani 1 1 d D
H11 H 1.027(4) 0.361(3) 0.299(3) 0.077 Uiso 1 1 d D
C21 C 0.8262(4) 0.4951(4) 0.4570(3) 0.0516(9) Uani 1 1 d .
N22 N 0.7975(4) 0.5941(4) 0.4013(3) 0.0714(10) Uani 1 1 d .
C31 C 0.6486(4) 0.4427(4) 0.7126(3) 0.0462(8) Uani 1 1 d .
C32 C 0.6516(4) 0.4988(4) 0.8125(3) 0.0568(10) Uani 1 1 d .
H32 H 0.7340 0.4660 0.8380 0.068 Uiso 1 1 calc R
C33 C 0.5329(5) 0.6035(4) 0.8748(3) 0.0655(11) Uani 1 1 d .
H33 H 0.5379 0.6439 0.9395 0.079 Uiso 1 1 calc R
C34 C 0.4093(5) 0.6465(5) 0.8403(4) 0.0721(13) Uani 1 1 d .
H34 H 0.3290 0.7159 0.8826 0.087 Uiso 1 1 calc R
C35 C 0.4010(4) 0.5891(5) 0.7437(4) 0.0677(12) Uani 1 1 d .
H35 H 0.3149 0.6187 0.7220 0.081 Uiso 1 1 calc R
C36 C 0.5218(4) 0.4866(4) 0.6788(3) 0.0584(10) Uani 1 1 d .
H36 H 0.5171 0.4480 0.6131 0.070 Uiso 1 1 calc R
C51 C 0.8854(4) -0.0909(4) 0.9024(3) 0.0490(9) Uani 1 1 d .
C52 C 1.0124(4) -0.1476(5) 0.9325(3) 0.0668(12) Uani 1 1 d .
H52 H 1.1099 -0.1159 0.8911 0.080 Uiso 1 1 calc R
C53 C 0.9931(5) -0.2517(5) 1.0248(4) 0.0790(14) Uani 1 1 d .
H53 H 1.0782 -0.2900 1.0458 0.095 Uiso 1 1 calc R
C54 C 0.8490(5) -0.3002(5) 1.0868(3) 0.0742(13) Uani 1 1 d .
H54 H 0.8373 -0.3714 1.1482 0.089 Uiso 1 1 calc R
C55 C 0.7234(4) -0.2418(4) 1.0562(3) 0.0648(11) Uani 1 1 d .
H55 H 0.6257 -0.2726 1.0983 0.078 Uiso 1 1 calc R
C56 C 0.7407(4) -0.1376(4) 0.9635(3) 0.0551(10) Uani 1 1 d .
H56 H 0.6555 -0.0994 0.9425 0.066 Uiso 1 1 calc R

loop_
_atom_site_aniso_label
_atom_site_aniso_U_11
_atom_site_aniso_U_22
_atom_site_aniso_U_33
_atom_site_aniso_U_23
_atom_site_aniso_U_13
_atom_site_aniso_U_12
C1 0.0431(16) 0.045(2) 0.0458(17) 0.0033(15) -0.0136(13) -0.0027(15)
C2 0.0441(16) 0.039(2) 0.0472(17) 0.0062(15) -0.0181(14) 0.0007(14)
C3 0.0409(15) 0.041(2) 0.0459(17) 0.0034(14) -0.0151(13) -0.0015(14)
C3A 0.0395(15) 0.042(2) 0.0427(16) 0.0067(14) -0.0103(13) 0.0023(14)
C4 0.0414(16) 0.048(2) 0.0495(18) 0.0049(16) -0.0129(14) 0.0005(15)
O4 0.0473(12) 0.0630(19) 0.0481(13) 0.0037(12) -0.0023(10) 0.0070(12)
N5 0.0387(13) 0.048(2) 0.0444(14) 0.0110(13) -0.0073(11) 0.0017(12)
C5A 0.0381(15) 0.045(2) 0.0435(16) 0.0040(15) -0.0088(13) -0.0014(14)
N6 0.0388(13) 0.0433(19) 0.0488(15) 0.0073(13) -0.0089(11) 0.0003(12)
C6A 0.0379(15) 0.041(2) 0.0441(16) 0.0024(14) -0.0064(13) -0.0015(14)
C7 0.0428(16) 0.045(2) 0.0571(19) -0.0017(17) -0.0107(14) 0.0008(15)
C8 0.0456(17) 0.054(3) 0.058(2) -0.0017(18) -0.0039(15) -0.0049(17)
C9 0.0497(18) 0.055(3) 0.054(2) -0.0018(18) -0.0021(15) -0.0028(17)
C10 0.0505(18) 0.055(3) 0.0496(19) 0.0042(17) -0.0047(15) -0.0051(17)
C10A 0.0374(15) 0.042(2) 0.0471(17) 0.0002(15) -0.0068(13) -0.0034(14)
N10B 0.0391(12) 0.0394(18) 0.0423(14) 0.0069(12) -0.0090(10) -0.0018(11)
C3A' 0.0383(14) 0.036(2) 0.0398(15) 0.0056(14) -0.0115(12) -0.0012(13)
N11 0.0569(18) 0.075(3) 0.0454(16) 0.0099(16) -0.0106(13) 0.0016(16)
C21 0.0496(18) 0.052(3) 0.0504(18) 0.0067(17) -0.0205(15) -0.0035(16)
N22 0.080(2) 0.063(3) 0.066(2) 0.0173(18) -0.0327(18) -0.0008(19)
C31 0.0416(16) 0.038(2) 0.0457(17) 0.0063(15) -0.0087(13) 0.0020(14)
C32 0.0518(19) 0.051(3) 0.054(2) 0.0074(17) -0.0122(15) 0.0002(17)
C33 0.065(2) 0.055(3) 0.055(2) 0.0015(18) -0.0039(17) -0.0007(19)
C34 0.061(2) 0.058(3) 0.062(2) 0.004(2) 0.0065(18) 0.004(2)
C35 0.0430(17) 0.062(3) 0.076(3) 0.023(2) -0.0117(17) 0.0050(17)
C36 0.0496(18) 0.058(3) 0.059(2) 0.0093(18) -0.0188(16) 0.0020(17)
C51 0.0434(16) 0.053(3) 0.0401(16) 0.0078(15) -0.0104(13) 0.0000(15)
C52 0.0449(17) 0.077(3) 0.061(2) 0.020(2) -0.0132(16) 0.0009(19)
C53 0.055(2) 0.094(4) 0.077(3) 0.032(3) -0.028(2) -0.002(2)
C54 0.068(2) 0.077(3) 0.061(2) 0.030(2) -0.0179(19) -0.006(2)
C55 0.0527(19) 0.073(3) 0.055(2) 0.020(2) -0.0120(16) -0.0111(19)
C56 0.0471(17) 0.059(3) 0.0522(19) 0.0116(17) -0.0175(15) -0.0028(16)

loop_
_atom_type_symbol
_atom_type_description
_atom_type_scat_dispersion_real
_atom_type_scat_dispersion_imag
_atom_type_scat_source
C C 0.0181 0.0091 'International Tables Vol C Tables 4.2.6.8 and 6.1.1.4'
H H 0.0000 0.0000 'International Tables Vol C Tables 4.2.6.8 and 6.1.1.4'
N N 0.0311 0.0180 'International Tables Vol C Tables 4.2.6.8 and 6.1.1.4'
O O 0.0492 0.0322 'International Tables Vol C Tables 4.2.6.8 and 6.1.1.4'

loop_
_geom_angle_atom_site_label_1
_geom_angle_atom_site_label_2
_geom_angle_atom_site_label_3
_geom_angle
N11 C1 N10B 118.6(3)
N11 C1 C2 126.9(3)
N10B C1 C2 114.5(3)
C3 C2 C21 120.8(3)
C3 C2 C1 125.6(3)
C21 C2 C1 113.6(3)
C2 C3 C3A 115.4(3)
C2 C3 C31 121.7(3)
C3A C3 C31 122.8(3)
C3A' C3A C3 119.4(3)
C3A' C3A C4 106.4(3)
C3 C3A C4 134.1(3)
O4 C4 N5 123.3(3)
O4 C4 C3A 130.2(3)
N5 C4 C3A 106.4(3)
C5A N5 C4 109.4(3)
C5A N5 C51 126.3(3)
C4 N5 C51 124.3(3)
N6 C5A N5 128.1(3)
N6 C5A C3A' 125.2(3)
N5 C5A C3A' 106.7(3)
C5A N6 C6A 113.3(3)
N6 C6A C10A 125.9(3)
N6 C6A C7 115.6(3)
C10A C6A C7 118.5(3)
C8 C7 C6A 120.8(4)
C8 C7 H7 119.6
C6A C7 H7 119.6
C9 C8 C7 120.1(3)
C9 C8 H8 119.9
C7 C8 H8 119.9
C8 C9 C10 121.0(3)
C8 C9 H9 119.5
C10 C9 H9 119.5
C9 C10 C10A 119.6(4)
C9 C10 H10 120.2
C10A C10 H10 120.2
C10 C10A C6A 119.9(3)
C10 C10A N10B 122.8(3)
C6A C10A N10B 117.3(3)
C3A' N10B C1 117.5(3)
C3A' N10B C10A 115.9(3)
C1 N10B C10A 126.6(3)
N10B C3A' C3A 126.8(3)
N10B C3A' C5A 122.2(3)
C3A C3A' C5A 110.9(3)
C1 N11 H11 110(3)
N22 C21 C2 176.3(4)
C36 C31 C32 119.4(3)
C36 C31 C3 121.9(3)
C32 C31 C3 118.6(3)
C33 C32 C31 120.7(4)
C33 C32 H32 119.7
C31 C32 H32 119.7
C34 C33 C32 119.3(4)
C34 C33 H33 120.3
C32 C33 H33 120.3
C33 C34 C35 121.1(4)
C33 C34 H34 119.4
C35 C34 H34 119.4
C34 C35 C36 119.9(4)
C34 C35 H35 120.0
C36 C35 H35 120.0
C31 C36 C35 119.5(4)
C31 C36 H36 120.3
C35 C36 H36 120.3
C56 C51 C52 120.7(3)
C56 C51 N5 119.1(3)
C52 C51 N5 120.3(3)
C53 C52 C51 119.1(4)
C53 C52 H52 120.4
C51 C52 H52 120.4
C52 C53 C54 121.0(4)
C52 C53 H53 119.5
C54 C53 H53 119.5
C55 C54 C53 119.1(4)
C55 C54 H54 120.5
C53 C54 H54 120.5
C54 C55 C56 120.7(4)
C54 C55 H55 119.6
C56 C55 H55 119.6
C51 C56 C55 119.4(3)
C51 C56 H56 120.3
C55 C56 H56 120.3

loop_
_geom_bond_atom_site_label_1
_geom_bond_atom_site_label_2
_geom_bond_distance
C1 N11 1.269(4)
C1 N10B 1.437(4)
C1 C2 1.472(4)
C2 C3 1.379(4)
C2 C21 1.431(5)
C3 C3A 1.412(4)
C3 C31 1.488(4)
C3A C3A' 1.375(4)
C3A C4 1.467(4)
C4 O4 1.212(3)
C4 N5 1.428(4)
N5 C5A 1.392(3)
N5 C51 1.431(4)
C5A N6 1.295(4)
C5A C3A' 1.425(4)
N6 C6A 1.402(4)
C6A C10A 1.408(5)
C6A C7 1.412(4)
C7 C8 1.374(4)
C7 H7 0.9300
C8 C9 1.372(5)
C8 H8 0.9300
C9 C10 1.391(5)
C9 H9 0.9300
C10 C10A 1.397(4)
C10 H10 0.9300
C10A N10B 1.438(4)
N10B C3A' 1.349(4)
N11 H11 0.892(10)
C21 N22 1.149(4)
C31 C36 1.383(4)
C31 C32 1.387(5)
C32 C33 1.386(5)
C32 H32 0.9300
C33 C34 1.359(5)
C33 H33 0.9300
C34 C35 1.378(6)
C34 H34 0.9300
C35 C36 1.392(5)
C35 H35 0.9300
C36 H36 0.9300
C51 C56 1.379(4)
C51 C52 1.379(5)
C52 C53 1.378(5)
C52 H52 0.9300
C53 C54 1.383(5)
C53 H53 0.9300
C54 C55 1.374(5)
C54 H54 0.9300
C55 C56 1.383(5)
C55 H55 0.9300
C56 H56 0.9300

loop_
_geom_hbond_atom_site_label_D
_geom_hbond_atom_site_label_H
_geom_hbond_atom_site_label_A
_geom_hbond_distance_DH
_geom_hbond_distance_HA
_geom_hbond_distance_DA
_geom_hbond_angle_DHA
C10 H10 N11 0.93 2.17 2.785(5) 123
C56 H56 O4 0.93 2.57 2.962(5) 106
C52 H52 N6 0.93 2.70 3.113(4) 108

loop_
_geom_torsion_atom_site_label_1
_geom_torsion_atom_site_label_2
_geom_torsion_atom_site_label_3
_geom_torsion_atom_site_label_4
_geom_torsion
N11 C1 C2 C3 172.2(4)
N10B C1 C2 C3 -7.5(5)
N11 C1 C2 C21 -9.7(5)
N10B C1 C2 C21 170.6(3)
C21 C2 C3 C3A -177.7(3)
C1 C2 C3 C3A 0.2(5)
C21 C2 C3 C31 -0.9(5)
C1 C2 C3 C31 177.0(3)
C2 C3 C3A C3A' 4.7(5)
C31 C3 C3A C3A' -172.1(3)
C2 C3 C3A C4 -173.4(4)
C31 C3 C3A C4 9.9(6)
C3A' C3A C4 O4 -180.0(4)
C3 C3A C4 O4 -1.8(7)
C3A' C3A C4 N5 -0.1(4)
C3 C3A C4 N5 178.1(4)
O4 C4 N5 C5A -177.7(3)
C3A C4 N5 C5A 2.5(4)
O4 C4 N5 C51 4.3(6)
C3A C4 N5 C51 -175.5(3)
C4 N5 C5A N6 177.7(4)
C51 N5 C5A N6 -4.3(6)
C4 N5 C5A C3A' -3.8(4)
C51 N5 C5A C3A' 174.2(3)
N5 C5A N6 C6A 178.5(3)
C3A' C5A N6 C6A 0.2(5)
C5A N6 C6A C10A -2.2(5)
C5A N6 C6A C7 177.7(3)
N6 C6A C7 C8 -179.0(3)
C10A C6A C7 C8 0.9(5)
C6A C7 C8 C9 0.1(6)
C7 C8 C9 C10 -0.1(6)
C8 C9 C10 C10A -1.0(6)
C9 C10 C10A C6A 1.9(6)
C9 C10 C10A N10B 179.1(3)
N6 C6A C10A C10 178.0(3)
C7 C6A C10A C10 -1.9(5)
N6 C6A C10A N10B 0.7(5)
C7 C6A C10A N10B -179.2(3)
N11 C1 N10B C3A' -169.9(3)
C2 C1 N10B C3A' 9.8(4)
N11 C1 N10B C10A 7.4(5)
C2 C1 N10B C10A -172.9(3)
C10 C10A N10B C3A' -174.4(3)
C6A C10A N10B C3A' 2.8(5)
C10 C10A N10B C1 8.3(5)
C6A C10A N10B C1 -174.5(3)
C1 N10B C3A' C3A -5.9(5)
C10A N10B C3A' C3A 176.5(3)
C1 N10B C3A' C5A 172.8(3)
C10A N10B C3A' C5A -4.8(5)
C3 C3A C3A' N10B -1.9(6)
C4 C3A C3A' N10B 176.6(3)
C3 C3A C3A' C5A 179.3(3)
C4 C3A C3A' C5A -2.2(4)
N6 C5A C3A' N10B 3.4(6)
N5 C5A C3A' N10B -175.1(3)
N6 C5A C3A' C3A -177.7(3)
N5 C5A C3A' C3A 3.8(4)
C3 C2 C21 N22 176(6)
C1 C2 C21 N22 -2(7)
C2 C3 C31 C36 55.1(5)
C3A C3 C31 C36 -128.3(4)
C2 C3 C31 C32 -121.7(4)
C3A C3 C31 C32 54.9(5)
C36 C31 C32 C33 -3.3(5)
C3 C31 C32 C33 173.6(3)
C31 C32 C33 C34 2.9(6)
C32 C33 C34 C35 -0.8(6)
C33 C34 C35 C36 -0.9(6)
C32 C31 C36 C35 1.6(5)
C3 C31 C36 C35 -175.2(3)
C34 C35 C36 C31 0.5(6)
C5A N5 C51 C56 -135.2(4)
C4 N5 C51 C56 42.5(5)
C5A N5 C51 C52 44.8(5)
C4 N5 C51 C52 -137.5(4)
C56 C51 C52 C53 -0.1(6)
N5 C51 C52 C53 179.9(4)
C51 C52 C53 C54 0.3(7)
C52 C53 C54 C55 -0.8(7)
C53 C54 C55 C56 1.1(7)
C52 C51 C56 C55 0.3(6)
N5 C51 C56 C55 -179.6(3)
C54 C55 C56 C51 -0.9(6)
